data_7201301
loop_
_publ_author_name
'Jokiniemi, Jonna'
'Veps\"al\"ainen, Jouko'
'N\"atkinniemi, Harri'
'Per\"aniemi, Sirpa'
'Ahlgr\'en, Markku'

_publ_section_title
;
 Synthesis of phenyl substituted bisphosphonates and crystal structures
 and characterization of Cd complexes of
 (dichloromethylene)bisphosphonic acid phenyl and alkyl ester
 derivatives
;
_journal_issue 11
_journal_name_full CrystEngComm
_journal_page_first 2431
_journal_paper_doi 10.1039/b907874f
_journal_volume 11
_journal_year 2009
_chemical_formula_moiety 'C15 H24 Cd3 Cl4 O18 P4, 2H2O'
_chemical_formula_sum 'C15 H28 Cd3 Cl4 O20 P4'
_chemical_formula_weight 1131.25
_chemical_name_systematic
;
?
;
_space_group_IT_number 2
_symmetry_cell_setting triclinic
_symmetry_space_group_name_Hall '-P 1'
_symmetry_space_group_name_H-M 'P -1'
_atom_sites_solution_hydrogens geom
_atom_sites_solution_primary direct
_atom_sites_solution_secondary difmap
_audit_creation_method SHELXL-97
_cell_angle_alpha 100.308(1)
_cell_angle_beta 95.579(1)
_cell_angle_gamma 96.954(1)
_cell_formula_units_Z 2
_cell_length_a 6.6807(1)
_cell_length_b 13.2318(2)
_cell_length_c 19.3270(3)
_cell_measurement_reflns_used 28696
_cell_measurement_temperature 120(2)
_cell_measurement_theta_max 26.00
_cell_measurement_theta_min 2.91
_cell_volume 1656.11(4)
_computing_cell_refinement 'Denzo/Scalepack (Otwinowski & Minor, 1997)'
_computing_data_collection 'Collect (Nonius BV, 1997-200)'
_computing_data_reduction 'Denzo/Scalepack (Otwinowski & Minor, 1997)'
_computing_molecular_graphics 'Diamond v.3.0 (Crystal Impact GbR, 2005)'
_computing_publication_material 'SHELXL-97 (Sheldrick, 1997)'
_computing_structure_refinement 'SHELXL-97 (Sheldrick, 1997)'
_computing_structure_solution 'SHELXS-97 (Sheldrick, 1990)'
_diffrn_ambient_temperature 120(2)
_diffrn_measured_fraction_theta_full 0.990
_diffrn_measured_fraction_theta_max 0.990
_diffrn_measurement_device_type 'Nonius KappaCCD'
_diffrn_measurement_method '\f scans, and \w scans with \k offsets'
_diffrn_radiation_monochromator graphite
_diffrn_radiation_source 'fine-focus sealed tube'
_diffrn_radiation_type MoK\a
_diffrn_radiation_wavelength 0.71073
_diffrn_reflns_av_R_equivalents 0.0355
_diffrn_reflns_av_sigmaI/netI 0.0261
_diffrn_reflns_limit_h_max 7
_diffrn_reflns_limit_h_min -8
_diffrn_reflns_limit_k_max 16
_diffrn_reflns_limit_k_min -16
_diffrn_reflns_limit_l_max 23
_diffrn_reflns_limit_l_min -23
_diffrn_reflns_number 28696
_diffrn_reflns_theta_full 26.00
_diffrn_reflns_theta_max 26.00
_diffrn_reflns_theta_min 2.91
_exptl_absorpt_coefficient_mu 2.504
_exptl_absorpt_correction_T_max 0.8850
_exptl_absorpt_correction_T_min 0.4744
_exptl_absorpt_correction_type multi-scan
_exptl_absorpt_process_details 'XPREP in SHELXTL (Bruker AXS, 1998)'
_exptl_crystal_colour colourless
_exptl_crystal_density_diffrn 2.269
_exptl_crystal_density_method 'not measured'
_exptl_crystal_description needle
_exptl_crystal_F_000 1100
_exptl_crystal_size_max 0.35
_exptl_crystal_size_mid 0.15
_exptl_crystal_size_min 0.05
_refine_diff_density_max 1.032
_refine_diff_density_min -0.581
_refine_diff_density_rms 0.090
_refine_ls_extinction_method none
_refine_ls_goodness_of_fit_ref 1.005
_refine_ls_hydrogen_treatment constr
_refine_ls_matrix_type full
_refine_ls_number_parameters 428
_refine_ls_number_reflns 6455
_refine_ls_number_restraints 0
_refine_ls_restrained_S_all 1.005
_refine_ls_R_factor_all 0.0231
_refine_ls_R_factor_gt 0.0197
_refine_ls_shift/su_max 0.001
_refine_ls_shift/su_mean 0.000
_refine_ls_structure_factor_coef Fsqd
_refine_ls_weighting_details 'calc w=1/[\s^2^(Fo^2^)+(0.0137P)^2^+3.6165P] where P=(Fo^2^+2Fc^2^)/3'
_refine_ls_weighting_scheme calc
_refine_ls_wR_factor_gt 0.0461
_refine_ls_wR_factor_ref 0.0476
_reflns_number_gt 5912
_reflns_number_total 6455
_reflns_threshold_expression >2sigma(I)
_cod_data_source_file b907874f.txt
_cod_data_source_block I
_cod_original_sg_symbol_H-M P-1
_cod_database_code 7201301

loop_
_symmetry_equiv_pos_as_xyz
'x, y, z'
'-x, -y, -z'

loop_
_atom_site_label
_atom_site_type_symbol
_atom_site_fract_x
_atom_site_fract_y
_atom_site_fract_z
_atom_site_U_iso_or_equiv
_atom_site_adp_type
_atom_site_occupancy
_atom_site_symmetry_multiplicity
_atom_site_calc_flag
_atom_site_refinement_flags
_atom_site_disorder_assembly
_atom_site_disorder_group
Cd1 Cd 0.5000 0.0000 0.0000 0.00975(6) Uani 1 2 d S . .
Cd2 Cd 0.02345(2) -0.125026(15) 0.179877(9) 0.00838(5) Uani 1 1 d . . .
Cd3 Cd 0.44205(3) 0.029624(15) 0.293786(9) 0.00941(5) Uani 1 1 d . . .
Cd4 Cd 0.0000 0.0000 0.5000 0.00870(6) Uani 1 2 d S . .
Cl1 Cl 0.57451(9) -0.29325(5) 0.01957(3) 0.01303(13) Uani 1 1 d . . .
Cl2 Cl 0.28187(9) -0.34526(5) 0.11445(3) 0.01399(13) Uani 1 1 d . . .
Cl3 Cl -0.11357(9) 0.25118(5) 0.40937(3) 0.01544(14) Uani 1 1 d . . .
Cl4 Cl 0.16287(9) 0.24178(5) 0.30200(3) 0.01482(13) Uani 1 1 d . . .
P1 P 0.18247(9) -0.20936(5) 0.01433(3) 0.00909(13) Uani 1 1 d . . .
P2 P 0.51930(9) -0.13437(5) 0.14244(3) 0.00736(13) Uani 1 1 d . . .
P3 P 0.28673(9) 0.18424(5) 0.43902(3) 0.00907(13) Uani 1 1 d . . .
P4 P -0.05342(9) 0.04644(5) 0.32797(3) 0.00783(13) Uani 1 1 d . . .
O1 O 0.2317(3) 0.08173(16) 0.03699(10) 0.0164(4) Uani 1 1 d . . .
H1A H 0.1700 0.1113 0.0074 0.025 Uiso 1 1 d R . .
H1B H 0.1516 0.0642 0.0657 0.025 Uiso 1 1 d R . .
O2 O 0.0733(3) -0.24558(15) 0.25051(10) 0.0152(4) Uani 1 1 d . . .
H2A H 0.1940 -0.2594 0.2559 0.023 Uiso 1 1 d R . .
H2B H 0.0306 -0.2298 0.2904 0.023 Uiso 1 1 d R . .
O3 O -0.0154(3) 0.03594(15) 0.14263(9) 0.0143(4) Uani 1 1 d . . .
H3A H 0.0121 0.0826 0.1800 0.022 Uiso 1 1 d R . .
H3B H -0.1421 0.0356 0.1328 0.022 Uiso 1 1 d R . .
O4 O 0.4984(3) -0.09368(15) 0.36367(9) 0.0131(4) Uani 1 1 d . . .
H4A H 0.5005 -0.1582 0.3497 0.020 Uiso 1 1 d R . .
H4B H 0.6040 -0.0699 0.3930 0.020 Uiso 1 1 d R . .
O5 O 0.4187(3) 0.11700(15) 0.19795(9) 0.0143(4) Uani 1 1 d . . .
H5 H 0.4091 0.0797 0.1568 0.021 Uiso 1 1 d R . .
O6 O 0.2716(3) -0.09219(15) 0.47759(9) 0.0146(4) Uani 1 1 d . . .
H6A H 0.3510 -0.0807 0.4469 0.022 Uiso 1 1 d R . .
H6B H 0.3507 -0.0940 0.5145 0.022 Uiso 1 1 d R . .
O7 O 0.5219(3) -0.27363(17) 0.27871(10) 0.0218(4) Uani 1 1 d . . .
H7A H 0.5174 -0.3392 0.2710 0.033 Uiso 1 1 d R . .
H7B H 0.5852 -0.2509 0.2473 0.033 Uiso 1 1 d R . .
O8 O -0.1090(7) -0.2775(4) 0.3705(2) 0.0199(10) Uani 0.55 1 d P . .
H8A H -0.1303 -0.2457 0.4108 0.030 Uiso 0.55 1 d PR . .
H8B H -0.2198 -0.2735 0.3458 0.030 Uiso 0.55 1 d PR . .
O8' O -0.0064(9) -0.2592(5) 0.3829(3) 0.0230(13) Uani 0.45 1 d P . .
H8A' H -0.1193 -0.2645 0.3996 0.035 Uiso 0.45 1 d PR . .
H8B' H 0.0791 -0.2177 0.4136 0.035 Uiso 0.45 1 d PR . .
O31 O 0.2061(3) 0.15403(14) 0.50323(9) 0.0107(4) Uani 1 1 d . . .
O11 O 0.2762(3) -0.14884(15) -0.03532(9) 0.0119(4) Uani 1 1 d . . .
O12 O 0.0431(3) -0.16026(15) 0.06197(9) 0.0125(4) Uani 1 1 d . . .
O13 O 0.0544(3) -0.31587(15) -0.02657(9) 0.0133(4) Uani 1 1 d . . .
O21 O 0.5782(3) -0.04501(14) 0.10552(9) 0.0100(4) Uani 1 1 d . . .
O22 O 0.3661(2) -0.10817(14) 0.19414(9) 0.0095(4) Uani 1 1 d . . .
O23 O 0.6973(2) -0.17540(14) 0.17745(9) 0.0102(4) Uani 1 1 d . . .
O32 O 0.4351(3) 0.12157(15) 0.40496(9) 0.0135(4) Uani 1 1 d . . .
O33 O 0.3811(3) 0.30318(15) 0.45488(10) 0.0180(4) Uani 1 1 d . . .
O41 O -0.1059(3) -0.00719(15) 0.38818(9) 0.0111(4) Uani 1 1 d . . .
O42 O 0.1038(2) -0.00162(14) 0.28564(9) 0.0105(4) Uani 1 1 d . . .
O43 O -0.2362(2) 0.05995(15) 0.28025(9) 0.0114(4) Uani 1 1 d . . .
C1 C 0.3884(4) -0.2447(2) 0.07226(13) 0.0097(5) Uani 1 1 d . . .
C2 C 0.0714(4) 0.1802(2) 0.37035(13) 0.0098(5) Uani 1 1 d . . .
C5 C 0.5404(5) 0.2140(3) 0.19677(18) 0.0312(8) Uani 1 1 d . . .
H5A H 0.4966 0.2697 0.2300 0.047 Uiso 1 1 calc R . .
H5B H 0.5239 0.2290 0.1488 0.047 Uiso 1 1 calc R . .
H5C H 0.6836 0.2095 0.2106 0.047 Uiso 1 1 calc R . .
C11 C 0.0980(4) -0.3790(2) -0.08826(14) 0.0138(6) Uani 1 1 d . . .
C12 C 0.0479(5) -0.3530(2) -0.15296(15) 0.0219(6) Uani 1 1 d . . .
H12 H -0.0071 -0.2907 -0.1559 0.026 Uiso 1 1 calc R . .
C13 C 0.0795(5) -0.4201(3) -0.21408(16) 0.0270(7) Uani 1 1 d . . .
H13 H 0.0464 -0.4035 -0.2593 0.032 Uiso 1 1 calc R . .
C14 C 0.1589(5) -0.5104(2) -0.20912(16) 0.0254(7) Uani 1 1 d . . .
H14 H 0.1822 -0.5552 -0.2509 0.030 Uiso 1 1 calc R . .
C15 C 0.2047(4) -0.5360(2) -0.14356(15) 0.0207(6) Uani 1 1 d . . .
H15 H 0.2581 -0.5986 -0.1404 0.025 Uiso 1 1 calc R . .
C16 C 0.1727(4) -0.4700(2) -0.08238(15) 0.0181(6) Uani 1 1 d . . .
H16 H 0.2019 -0.4874 -0.0372 0.022 Uiso 1 1 calc R . .
C21 C 0.4243(4) 0.3674(2) 0.52213(14) 0.0165(6) Uani 1 1 d . . .
C22 C 0.6003(5) 0.3632(3) 0.56380(16) 0.0263(7) Uani 1 1 d . . .
H22 H 0.6876 0.3145 0.5481 0.032 Uiso 1 1 calc R . .
C23 C 0.6503(6) 0.4294(3) 0.62838(17) 0.0394(9) Uani 1 1 d . . .
H23 H 0.7716 0.4260 0.6574 0.047 Uiso 1 1 calc R . .
C24 C 0.5261(7) 0.5001(3) 0.65086(19) 0.0448(11) Uani 1 1 d . . .
H24 H 0.5614 0.5459 0.6953 0.054 Uiso 1 1 calc R . .
C25 C 0.3499(8) 0.5048(3) 0.6091(2) 0.0519(12) Uani 1 1 d . . .
H25 H 0.2639 0.5542 0.6249 0.062 Uiso 1 1 calc R . .
C26 C 0.2957(6) 0.4371(3) 0.5430(2) 0.0336(8) Uani 1 1 d . . .
H26 H 0.1741 0.4397 0.5139 0.040 Uiso 1 1 calc R . .

loop_
_atom_site_aniso_label
_atom_site_aniso_U_11
_atom_site_aniso_U_22
_atom_site_aniso_U_33
_atom_site_aniso_U_23
_atom_site_aniso_U_13
_atom_site_aniso_U_12
Cd1 0.00806(12) 0.01454(14) 0.00731(12) 0.00406(10) 0.00089(9) 0.00130(10)
Cd2 0.00433(9) 0.01372(10) 0.00702(9) 0.00183(7) 0.00099(6) 0.00102(7)
Cd3 0.00428(9) 0.01725(11) 0.00637(9) 0.00139(7) 0.00080(6) 0.00145(7)
Cd4 0.00759(12) 0.01210(14) 0.00612(12) 0.00237(10) -0.00014(9) 0.00005(10)
Cl1 0.0092(3) 0.0175(3) 0.0123(3) -0.0002(3) 0.0037(2) 0.0042(2)
Cl2 0.0142(3) 0.0149(3) 0.0127(3) 0.0043(3) 0.0022(2) -0.0012(2)
Cl3 0.0126(3) 0.0181(3) 0.0167(3) 0.0013(3) 0.0048(2) 0.0072(3)
Cl4 0.0168(3) 0.0172(3) 0.0123(3) 0.0073(3) 0.0041(2) 0.0012(3)
P1 0.0057(3) 0.0134(3) 0.0073(3) 0.0003(3) -0.0001(2) 0.0009(3)
P2 0.0042(3) 0.0117(3) 0.0062(3) 0.0017(3) 0.0008(2) 0.0011(2)
P3 0.0070(3) 0.0120(3) 0.0076(3) 0.0008(3) 0.0018(2) -0.0002(2)
P4 0.0045(3) 0.0133(3) 0.0058(3) 0.0018(3) 0.0008(2) 0.0016(2)
O1 0.0115(9) 0.0262(12) 0.0159(9) 0.0111(8) 0.0062(7) 0.0066(8)
O2 0.0141(9) 0.0199(11) 0.0145(9) 0.0072(8) 0.0049(7) 0.0054(8)
O3 0.0110(9) 0.0191(10) 0.0117(9) 0.0020(8) -0.0014(7) 0.0009(8)
O4 0.0102(9) 0.0171(10) 0.0111(9) 0.0020(8) 0.0000(7) 0.0001(7)
O5 0.0143(9) 0.0188(11) 0.0105(9) 0.0038(8) 0.0019(7) 0.0032(8)
O6 0.0115(9) 0.0240(11) 0.0110(9) 0.0064(8) 0.0049(7) 0.0058(8)
O7 0.0296(11) 0.0215(11) 0.0168(10) 0.0073(9) 0.0084(8) 0.0044(9)
O8 0.022(2) 0.028(3) 0.010(2) -0.0001(17) 0.004(2) 0.007(2)
O8' 0.018(3) 0.032(3) 0.020(3) 0.003(2) 0.006(3) 0.004(3)
O31 0.0093(8) 0.0129(10) 0.0087(9) 0.0011(7) 0.0013(7) -0.0010(7)
O11 0.0108(9) 0.0159(10) 0.0085(9) 0.0020(7) 0.0011(7) 0.0005(7)
O12 0.0085(8) 0.0205(11) 0.0089(9) 0.0019(8) 0.0011(7) 0.0045(7)
O13 0.0105(9) 0.0162(10) 0.0098(9) -0.0025(8) 0.0002(7) -0.0033(7)
O21 0.0090(8) 0.0127(10) 0.0084(8) 0.0031(7) 0.0009(7) 0.0006(7)
O22 0.0047(8) 0.0156(10) 0.0080(8) 0.0007(7) 0.0020(6) 0.0015(7)
O23 0.0048(8) 0.0159(10) 0.0102(9) 0.0041(7) 0.0005(6) 0.0014(7)
O32 0.0083(8) 0.0218(11) 0.0090(9) -0.0013(8) -0.0005(7) 0.0045(8)
O33 0.0233(10) 0.0161(11) 0.0113(9) 0.0007(8) 0.0024(8) -0.0079(8)
O41 0.0091(8) 0.0166(10) 0.0070(8) 0.0030(7) -0.0001(6) -0.0006(7)
O42 0.0042(8) 0.0160(10) 0.0101(9) -0.0008(7) 0.0015(7) 0.0011(7)
O43 0.0059(8) 0.0202(10) 0.0087(8) 0.0041(8) 0.0008(7) 0.0022(7)
C1 0.0067(11) 0.0126(14) 0.0101(12) 0.0019(10) 0.0029(9) 0.0015(10)
C2 0.0080(11) 0.0141(14) 0.0090(12) 0.0037(10) 0.0031(9) 0.0039(10)
C5 0.0329(18) 0.0296(19) 0.0319(18) 0.0071(15) 0.0098(14) 0.0012(15)
C11 0.0111(12) 0.0169(15) 0.0106(12) -0.0025(11) 0.0005(10) -0.0011(11)
C12 0.0306(16) 0.0174(16) 0.0175(14) 0.0018(12) -0.0011(12) 0.0077(13)
C13 0.0444(19) 0.0237(17) 0.0122(14) 0.0012(13) 0.0014(13) 0.0077(15)
C14 0.0388(18) 0.0183(16) 0.0172(15) -0.0033(12) 0.0055(13) 0.0049(14)
C15 0.0240(15) 0.0144(15) 0.0227(15) 0.0004(12) 0.0008(12) 0.0047(12)
C16 0.0187(14) 0.0189(15) 0.0151(14) 0.0028(12) -0.0016(11) -0.0007(12)
C21 0.0243(15) 0.0115(14) 0.0123(13) 0.0014(11) 0.0072(11) -0.0062(11)
C22 0.0268(16) 0.0270(18) 0.0201(15) -0.0003(13) 0.0014(12) -0.0077(14)
C23 0.056(2) 0.035(2) 0.0184(17) 0.0023(15) -0.0031(16) -0.0193(19)
C24 0.081(3) 0.025(2) 0.0206(18) -0.0019(15) 0.0130(19) -0.022(2)
C25 0.087(3) 0.0143(18) 0.060(3) -0.0018(18) 0.052(3) 0.007(2)
C26 0.0383(19) 0.0232(18) 0.042(2) 0.0062(16) 0.0156(16) 0.0069(15)

loop_
_atom_type_symbol
_atom_type_description
_atom_type_scat_dispersion_real
_atom_type_scat_dispersion_imag
_atom_type_scat_source
C C 0.0033 0.0016 'International Tables Vol C Tables 4.2.6.8 and 6.1.1.4'
H H 0.0000 0.0000 'International Tables Vol C Tables 4.2.6.8 and 6.1.1.4'
O O 0.0106 0.0060 'International Tables Vol C Tables 4.2.6.8 and 6.1.1.4'
P P 0.1023 0.0942 'International Tables Vol C Tables 4.2.6.8 and 6.1.1.4'
Cl Cl 0.1484 0.1585 'International Tables Vol C Tables 4.2.6.8 and 6.1.1.4'
Cd Cd -0.8075 1.2024 'International Tables Vol C Tables 4.2.6.8 and 6.1.1.4'

loop_
_geom_angle_atom_site_label_1
_geom_angle_atom_site_label_2
_geom_angle_atom_site_label_3
_geom_angle
_geom_angle_site_symmetry_1
_geom_angle_site_symmetry_3
_geom_angle_publ_flag
O21 Cd1 O21 180.00(12) . 2_655 ?
O21 Cd1 O11 89.93(6) . 2_655 ?
O21 Cd1 O11 90.07(6) 2_655 2_655 ?
O21 Cd1 O11 90.07(6) . . ?
O21 Cd1 O11 89.93(6) 2_655 . ?
O11 Cd1 O11 180.00(12) 2_655 . ?
O21 Cd1 O1 93.51(6) . . ?
O21 Cd1 O1 86.49(6) 2_655 . ?
O11 Cd1 O1 92.18(7) 2_655 . ?
O11 Cd1 O1 87.82(7) . . ?
O21 Cd1 O1 86.49(6) . 2_655 ?
O21 Cd1 O1 93.51(6) 2_655 2_655 ?
O11 Cd1 O1 87.82(7) 2_655 2_655 ?
O11 Cd1 O1 92.18(7) . 2_655 ?
O1 Cd1 O1 180.00(14) . 2_655 ?
O23 Cd2 O22 165.85(7) 1_455 . ?
O23 Cd2 O12 98.56(6) 1_455 . ?
O22 Cd2 O12 86.50(6) . . ?
O23 Cd2 O2 86.39(6) 1_455 . ?
O22 Cd2 O2 79.75(6) . . ?
O12 Cd2 O2 121.86(7) . . ?
O23 Cd2 O42 103.32(6) 1_455 . ?
O22 Cd2 O42 78.49(6) . . ?
O12 Cd2 O42 146.21(7) . . ?
O2 Cd2 O42 85.25(7) . . ?
O23 Cd2 O3 95.47(6) 1_455 . ?
O22 Cd2 O3 98.59(6) . . ?
O12 Cd2 O3 75.89(7) . . ?
O2 Cd2 O3 161.77(7) . . ?
O42 Cd2 O3 76.67(6) . . ?
O43 Cd3 O42 169.14(6) 1_655 . ?
O43 Cd3 O32 101.99(6) 1_655 . ?
O42 Cd3 O32 87.08(6) . . ?
O43 Cd3 O4 92.67(6) 1_655 . ?
O42 Cd3 O4 95.06(6) . . ?
O32 Cd3 O4 78.14(7) . . ?
O43 Cd3 O5 80.05(6) 1_655 . ?
O42 Cd3 O5 90.43(6) . . ?
O32 Cd3 O5 118.40(7) . . ?
O4 Cd3 O5 162.89(7) . . ?
O43 Cd3 O22 94.16(6) 1_655 . ?
O42 Cd3 O22 78.51(6) . . ?
O32 Cd3 O22 159.16(6) . . ?
O4 Cd3 O22 88.13(6) . . ?
O5 Cd3 O22 77.08(6) . . ?
O41 Cd4 O41 180.0 2_556 . ?
O41 Cd4 O31 90.33(6) 2_556 2_556 ?
O41 Cd4 O31 89.67(6) . 2_556 ?
O41 Cd4 O31 89.67(6) 2_556 . ?
O41 Cd4 O31 90.33(6) . . ?
O31 Cd4 O31 180.00(5) 2_556 . ?
O41 Cd4 O6 85.04(6) 2_556 . ?
O41 Cd4 O6 94.96(6) . . ?
O31 Cd4 O6 89.56(6) 2_556 . ?
O31 Cd4 O6 90.44(6) . . ?
O41 Cd4 O6 94.96(6) 2_556 2_556 ?
O41 Cd4 O6 85.04(6) . 2_556 ?
O31 Cd4 O6 90.44(6) 2_556 2_556 ?
O31 Cd4 O6 89.56(6) . 2_556 ?
O6 Cd4 O6 180.0 . 2_556 ?
O11 P1 O12 118.63(11) . . ?
O11 P1 O13 111.73(10) . . ?
O12 P1 O13 104.86(10) . . ?
O11 P1 C1 108.32(11) . . ?
O12 P1 C1 106.63(11) . . ?
O13 P1 C1 105.88(11) . . ?
O23 P2 O21 114.57(10) . . ?
O23 P2 O22 111.29(10) . . ?
O21 P2 O22 111.58(10) . . ?
O23 P2 C1 105.43(11) . . ?
O21 P2 C1 106.71(11) . . ?
O22 P2 C1 106.64(10) . . ?
O32 P3 O31 117.74(11) . . ?
O32 P3 O33 108.85(11) . . ?
O31 P3 O33 110.76(10) . . ?
O32 P3 C2 107.12(11) . . ?
O31 P3 C2 109.01(11) . . ?
O33 P3 C2 102.17(11) . . ?
O43 P4 O41 113.71(10) . . ?
O43 P4 O42 111.50(10) . . ?
O41 P4 O42 113.60(11) . . ?
O43 P4 C2 106.01(11) . . ?
O41 P4 C2 105.98(11) . . ?
O42 P4 C2 105.20(11) . . ?
Cd1 O1 H1A 116.7 . . ?
Cd1 O1 H1B 127.0 . . ?
H1A O1 H1B 109.7 . . ?
Cd2 O2 H2A 115.0 . . ?
Cd2 O2 H2B 112.3 . . ?
H2A O2 H2B 110.4 . . ?
Cd2 O3 H3A 105.8 . . ?
Cd2 O3 H3B 106.3 . . ?
H3A O3 H3B 101.8 . . ?
Cd3 O4 H4A 127.6 . . ?
Cd3 O4 H4B 108.1 . . ?
H4A O4 H4B 107.7 . . ?
C5 O5 Cd3 123.82(17) . . ?
C5 O5 H5 107.4 . . ?
Cd3 O5 H5 116.4 . . ?
Cd4 O6 H6A 123.0 . . ?
Cd4 O6 H6B 114.1 . . ?
H6A O6 H6B 104.6 . . ?
H7A O7 H7B 107.7 . . ?
H8A O8 H8B 100.0 . . ?
H8B O8 H8A' 107.4 . . ?
H8A O8' H8B' 94.2 . . ?
H8A' O8' H8B' 107.7 . . ?
P3 O31 Cd4 123.19(10) . . ?
P1 O11 Cd1 124.06(10) . . ?
P1 O12 Cd2 136.70(10) . . ?
C11 O13 P1 126.85(16) . . ?
P2 O21 Cd1 138.10(10) . . ?
P2 O22 Cd2 132.13(10) . . ?
P2 O22 Cd3 122.42(9) . . ?
Cd2 O22 Cd3 100.45(6) . . ?
P2 O23 Cd2 128.80(10) . 1_655 ?
P3 O32 Cd3 134.03(10) . . ?
C21 O33 P3 125.65(17) . . ?
P4 O41 Cd4 139.25(11) . . ?
P4 O42 Cd3 133.62(10) . . ?
P4 O42 Cd2 124.15(9) . . ?
Cd3 O42 Cd2 101.91(7) . . ?
P4 O43 Cd3 128.76(10) . 1_455 ?
Cl1 C1 Cl2 108.79(14) . . ?
Cl1 C1 P1 109.31(13) . . ?
Cl2 C1 P1 108.32(12) . . ?
Cl1 C1 P2 108.13(12) . . ?
Cl2 C1 P2 108.42(13) . . ?
P1 C1 P2 113.77(14) . . ?
Cl3 C2 Cl4 108.72(14) . . ?
Cl3 C2 P3 108.71(13) . . ?
Cl4 C2 P3 108.52(13) . . ?
Cl3 C2 P4 108.91(13) . . ?
Cl4 C2 P4 107.65(13) . . ?
P3 C2 P4 114.22(14) . . ?
O5 C5 H5A 109.5 . . ?
O5 C5 H5B 109.5 . . ?
H5A C5 H5B 109.5 . . ?
O5 C5 H5C 109.5 . . ?
H5A C5 H5C 109.5 . . ?
H5B C5 H5C 109.5 . . ?
C16 C11 C12 122.1(3) . . ?
C16 C11 O13 118.5(2) . . ?
C12 C11 O13 119.2(3) . . ?
C11 C12 C13 118.5(3) . . ?
C11 C12 H12 120.7 . . ?
C13 C12 H12 120.7 . . ?
C14 C13 C12 120.2(3) . . ?
C14 C13 H13 119.9 . . ?
C12 C13 H13 119.9 . . ?
C13 C14 C15 120.3(3) . . ?
C13 C14 H14 119.9 . . ?
C15 C14 H14 119.9 . . ?
C14 C15 C16 119.9(3) . . ?
C14 C15 H15 120.0 . . ?
C16 C15 H15 120.0 . . ?
C11 C16 C15 118.9(3) . . ?
C11 C16 H16 120.5 . . ?
C15 C16 H16 120.5 . . ?
C26 C21 C22 121.5(3) . . ?
C26 C21 O33 119.2(3) . . ?
C22 C21 O33 119.2(3) . . ?
C21 C22 C23 120.0(3) . . ?
C21 C22 H22 120.0 . . ?
C23 C22 H22 120.0 . . ?
C24 C23 C22 120.2(4) . . ?
C24 C23 H23 119.9 . . ?
C22 C23 H23 119.9 . . ?
C23 C24 C25 120.0(3) . . ?
C23 C24 H24 120.0 . . ?
C25 C24 H24 120.0 . . ?
C24 C25 C26 120.5(4) . . ?
C24 C25 H25 119.7 . . ?
C26 C25 H25 119.7 . . ?
C21 C26 C25 117.8(4) . . ?
C21 C26 H26 121.1 . . ?
C25 C26 H26 121.1 . . ?

loop_
_geom_bond_atom_site_label_1
_geom_bond_atom_site_label_2
_geom_bond_distance
_geom_bond_site_symmetry_2
_geom_bond_publ_flag
Cd1 O21 2.2560(17) . ?
Cd1 O21 2.2560(17) 2_655 ?
Cd1 O11 2.2775(18) 2_655 ?
Cd1 O11 2.2775(18) . ?
Cd1 O1 2.3099(18) . ?
Cd1 O1 2.3099(18) 2_655 ?
Cd2 O23 2.1932(16) 1_455 ?
Cd2 O22 2.2580(16) . ?
Cd2 O12 2.2629(17) . ?
Cd2 O2 2.3106(18) . ?
Cd2 O42 2.3480(17) . ?
Cd2 O3 2.4017(19) . ?
Cd3 O43 2.1882(17) 1_655 ?
Cd3 O42 2.2324(16) . ?
Cd3 O32 2.2796(18) . ?
Cd3 O4 2.3381(18) . ?
Cd3 O5 2.3550(18) . ?
Cd3 O22 2.3707(17) . ?
Cd4 O41 2.1892(17) 2_556 ?
Cd4 O41 2.1892(17) . ?
Cd4 O31 2.3046(18) 2_556 ?
Cd4 O31 2.3046(18) . ?
Cd4 O6 2.3380(18) . ?
Cd4 O6 2.3380(18) 2_556 ?
Cl1 C1 1.789(2) . ?
Cl2 C1 1.793(3) . ?
Cl3 C2 1.785(3) . ?
Cl4 C2 1.790(3) . ?
P1 O11 1.4916(19) . ?
P1 O12 1.4952(18) . ?
P1 O13 1.5878(19) . ?
P1 C1 1.846(3) . ?
P2 O23 1.5160(17) . ?
P2 O21 1.5185(19) . ?
P2 O22 1.5253(17) . ?
P2 C1 1.867(3) . ?
P3 O32 1.4946(19) . ?
P3 O31 1.4986(18) . ?
P3 O33 1.587(2) . ?
P3 C2 1.849(2) . ?
P4 O43 1.5054(17) . ?
P4 O41 1.5150(18) . ?
P4 O42 1.5229(18) . ?
P4 C2 1.868(3) . ?
O1 H1A 0.8502 . ?
O1 H1B 0.8503 . ?
O2 H2A 0.8488 . ?
O2 H2B 0.8484 . ?
O3 H3A 0.8508 . ?
O3 H3B 0.8488 . ?
O4 H4A 0.8501 . ?
O4 H4B 0.8500 . ?
O5 C5 1.439(4) . ?
O5 H5 0.8499 . ?
O6 H6A 0.8542 . ?
O6 H6B 0.8516 . ?
O7 H7A 0.8500 . ?
O7 H7B 0.8499 . ?
O8 H8A 0.8497 . ?
O8 H8B 0.8533 . ?
O8 H8A' 0.5722 . ?
O8' H8A 1.0468 . ?
O8' H8A' 0.8495 . ?
O8' H8B' 0.8501 . ?
O13 C11 1.405(3) . ?
O23 Cd2 2.1932(16) 1_655 ?
O33 C21 1.402(3) . ?
O43 Cd3 2.1882(16) 1_455 ?
C5 H5A 0.9800 . ?
C5 H5B 0.9800 . ?
C5 H5C 0.9800 . ?
C11 C16 1.376(4) . ?
C11 C12 1.377(4) . ?
C12 C13 1.395(4) . ?
C12 H12 0.9500 . ?
C13 C14 1.380(5) . ?
C13 H13 0.9500 . ?
C14 C15 1.385(4) . ?
C14 H14 0.9500 . ?
C15 C16 1.390(4) . ?
C15 H15 0.9500 . ?
C16 H16 0.9500 . ?
C21 C26 1.370(4) . ?
C21 C22 1.372(4) . ?
C22 C23 1.376(5) . ?
C22 H22 0.9500 . ?
C23 C24 1.365(6) . ?
C23 H23 0.9500 . ?
C24 C25 1.376(7) . ?
C24 H24 0.9500 . ?
C25 C26 1.409(6) . ?
C25 H25 0.9500 . ?
C26 H26 0.9500 . ?

loop_
_geom_hbond_atom_site_label_D
_geom_hbond_atom_site_label_H
_geom_hbond_atom_site_label_A
_geom_hbond_distance_DH
_geom_hbond_distance_HA
_geom_hbond_distance_DA
_geom_hbond_angle_DHA
_geom_hbond_site_symmetry_A
O5 H5 O21 0.85 2.25 2.911(3) 134.7 .
O1 H1A O12 0.85 2.10 2.932(3) 166.2 2
O1 H1B O3 0.85 2.00 2.849(3) 173.0 .
O2 H2A O7 0.85 2.23 3.072(3) 172.2 .
O2 H2B O8 0.85 2.04 2.796(5) 148.4 .
O2 H2B O8' 0.85 1.93 2.696(6) 149.9 .
O3 H3B O21 0.85 2.01 2.771(2) 149.1 1_455
O4 H4A O7 0.85 1.89 2.670(3) 151.6 .
O4 H4B O41 0.85 2.03 2.712(2) 136.4 1_655
O6 H6A O4 0.85 1.96 2.790(2) 163.9 .
O6 H6B O32 0.85 2.12 2.963(2) 169.7 2_656
O7 H7B O23 0.85 1.97 2.807(3) 168.3 .
O8 H8A' O31 0.57 2.33 2.861(5) 155.4 2_556
O8 H8B O7 0.85 2.06 2.906(5) 174.5 1_455
O8' H8B' O6 0.85 2.09 2.929(6) 168.0 .
